data_7058913
loop_
_publ_author_name
'Oloyede, Hammed Olawale'
'Woods, Joseph A. O.'
'G\"orls, Helmar'
'Plass, Winfried'
'Eseola, Abiodun Omokehinde'

_publ_section_title
;
 Necessity of free and uncrowded coordination environments in biomimetic
 complex models: oxidative coupling by mixed-ligand cobalt(II) complexes
 of diazene-disulfonamide
;
_journal_name_full 'New Journal of Chemistry'
_journal_paper_doi 10.1039/C9NJ04396A
_journal_year 2019
_chemical_formula_moiety 'C34 H34 Co N8 O4 S2'
_chemical_formula_sum 'C34 H34 Co N8 O4 S2'
_chemical_formula_weight 741.74
_space_group_IT_number 2
_space_group_name_Hall '-P 1'
_space_group_name_H-M_alt 'P -1'
_symmetry_cell_setting triclinic
_symmetry_space_group_name_Hall '-P 1'
_symmetry_space_group_name_H-M 'P -1'
_atom_sites_solution_hydrogens geom
_atom_sites_solution_primary direct
_atom_sites_solution_secondary difmap
_audit_creation_method SHELXL-97
_audit_update_record
;
2019-01-31 deposited with the CCDC.    2019-10-27 downloaded from the CCDC.
;
_cell_angle_alpha 90.159(3)
_cell_angle_beta 105.367(3)
_cell_angle_gamma 105.575(1)
_cell_formula_units_Z 2
_cell_length_a 9.2159(2)
_cell_length_b 12.0557(4)
_cell_length_c 16.1593(5)
_cell_measurement_reflns_used 20848
_cell_measurement_temperature 133(2)
_cell_measurement_theta_max 27.48
_cell_measurement_theta_min 2.11
_cell_volume 1662.32(9)
_computing_cell_refinement DENZO
_computing_data_collection COLLECT
_computing_data_reduction DENZO
_computing_molecular_graphics SHELXTL/PC
_computing_publication_material SHELXL-97
_computing_structure_refinement 'SHELXL-97 (Sheldrick, 2008)'
_computing_structure_solution 'SHELXS-97 (Sheldrick, 2008)'
_diffrn_ambient_temperature 133(2)
_diffrn_measured_fraction_theta_full 0.990
_diffrn_measured_fraction_theta_max 0.990
_diffrn_measurement_device_type KappaCCD
_diffrn_measurement_method 'phi- + omega-scan'
_diffrn_radiation_monochromator graphite
_diffrn_radiation_source 'fine-focus sealed tube'
_diffrn_radiation_type MoK\a
_diffrn_radiation_wavelength 0.71073
_diffrn_reflns_av_R_equivalents 0.0626
_diffrn_reflns_av_sigmaI/netI 0.0946
_diffrn_reflns_limit_h_max 11
_diffrn_reflns_limit_h_min -11
_diffrn_reflns_limit_k_max 15
_diffrn_reflns_limit_k_min -15
_diffrn_reflns_limit_l_max 20
_diffrn_reflns_limit_l_min -20
_diffrn_reflns_number 20848
_diffrn_reflns_theta_full 27.48
_diffrn_reflns_theta_max 27.48
_diffrn_reflns_theta_min 2.11
_exptl_absorpt_coefficient_mu 0.695
_exptl_absorpt_correction_T_max 0.7456
_exptl_absorpt_correction_T_min 0.6545
_exptl_absorpt_correction_type multi-scan
_exptl_absorpt_process_details 'SADABS, Bruker-AXS, 2002'
_exptl_crystal_colour brown
_exptl_crystal_density_diffrn 1.482
_exptl_crystal_density_method 'not measured'
_exptl_crystal_description prism
_exptl_crystal_F_000 770
_exptl_crystal_size_max 0.100
_exptl_crystal_size_mid 0.088
_exptl_crystal_size_min 0.082
_refine_diff_density_max 0.709
_refine_diff_density_min -0.479
_refine_diff_density_rms 0.105
_refine_ls_extinction_method none
_refine_ls_goodness_of_fit_ref 1.076
_refine_ls_hydrogen_treatment constr
_refine_ls_matrix_type full
_refine_ls_number_parameters 446
_refine_ls_number_reflns 7540
_refine_ls_number_restraints 0
_refine_ls_restrained_S_all 1.076
_refine_ls_R_factor_all 0.1134
_refine_ls_R_factor_gt 0.0692
_refine_ls_shift/su_max 0.002
_refine_ls_shift/su_mean 0.000
_refine_ls_structure_factor_coef Fsqd
_refine_ls_weighting_details 'calc w=1/[\s^2^(Fo^2^)+(0.0000P)^2^+5.3692P] where P=(Fo^2^+2Fc^2^)/3'
_refine_ls_weighting_scheme calc
_refine_ls_wR_factor_gt 0.1257
_refine_ls_wR_factor_ref 0.1424
_reflns_number_gt 5203
_reflns_number_total 7540
_reflns_threshold_expression >2sigma(I)
_cod_data_source_file c9nj04396a2.cif
_cod_data_source_block FO6481
_cod_original_cell_volume 1662.32(8)
_cod_database_code 7058913

loop_
_symmetry_equiv_pos_as_xyz
'x, y, z'
'-x, -y, -z'

loop_
_atom_site_label
_atom_site_type_symbol
_atom_site_fract_x
_atom_site_fract_y
_atom_site_fract_z
_atom_site_U_iso_or_equiv
_atom_site_adp_type
_atom_site_occupancy
_atom_site_symmetry_multiplicity
_atom_site_calc_flag
_atom_site_refinement_flags
Co1 Co 0.73331(6) 0.49444(5) 0.75572(3) 0.01644(14) Uani 1 1 d .
S1 S 0.70566(12) 0.23055(9) 0.79790(7) 0.0204(2) Uani 1 1 d .
S2 S 0.73697(12) 0.70382(9) 0.85186(7) 0.0202(2) Uani 1 1 d .
O1 O 0.8173(3) 0.1630(3) 0.8126(2) 0.0279(7) Uani 1 1 d .
O2 O 0.6982(3) 0.2911(3) 0.87356(18) 0.0278(7) Uani 1 1 d .
O3 O 0.7567(4) 0.6051(3) 0.90075(19) 0.0284(7) Uani 1 1 d .
O4 O 0.6064(3) 0.7467(3) 0.85595(19) 0.0260(7) Uani 1 1 d .
N1 N 0.7308(4) 0.6618(3) 0.7564(2) 0.0191(7) Uani 1 1 d .
N2 N 0.7264(4) 0.5759(3) 0.5778(2) 0.0269(8) Uani 1 1 d .
N3 N 0.7357(4) 0.4987(3) 0.6306(2) 0.0219(8) Uani 1 1 d .
N4 N 0.7290(4) 0.3245(3) 0.7307(2) 0.0199(7) Uani 1 1 d .
N5 N 0.4902(4) 0.4449(3) 0.7395(2) 0.0197(7) Uani 1 1 d .
N6 N 0.2559(4) 0.3582(3) 0.7541(2) 0.0220(8) Uani 1 1 d .
N7 N 0.9797(4) 0.5385(3) 0.8020(2) 0.0197(7) Uani 1 1 d .
N8 N 1.2212(4) 0.5726(3) 0.8848(2) 0.0201(7) Uani 1 1 d .
C1 C 0.6840(4) 0.7178(3) 0.6829(3) 0.0192(8) Uani 1 1 d .
C2 C 0.6320(5) 0.8170(4) 0.6825(3) 0.0230(9) Uani 1 1 d .
H2A H 0.6218 0.8461 0.7347 0.028 Uiso 1 1 calc R
C3 C 0.5953(5) 0.8738(4) 0.6095(3) 0.0283(10) Uani 1 1 d .
H3A H 0.5589 0.9400 0.6123 0.034 Uiso 1 1 calc R
C4 C 0.6106(6) 0.8361(4) 0.5317(3) 0.0335(11) Uani 1 1 d .
H4A H 0.5889 0.8772 0.4819 0.040 Uiso 1 1 calc R
C5 C 0.6573(5) 0.7390(4) 0.5289(3) 0.0295(10) Uani 1 1 d .
H5A H 0.6677 0.7129 0.4759 0.035 Uiso 1 1 calc R
C6 C 0.6913(5) 0.6745(4) 0.6013(3) 0.0232(9) Uani 1 1 d .
C7 C 0.7655(5) 0.3969(4) 0.5976(3) 0.0224(9) Uani 1 1 d .
C8 C 0.7990(5) 0.3871(4) 0.5198(3) 0.0309(11) Uani 1 1 d .
H8A H 0.8072 0.4508 0.4852 0.037 Uiso 1 1 calc R
C9 C 0.8206(6) 0.2869(5) 0.4919(3) 0.0376(12) Uani 1 1 d .
H9A H 0.8431 0.2808 0.4382 0.045 Uiso 1 1 calc R
C10 C 0.8091(5) 0.1929(4) 0.5436(3) 0.0325(11) Uani 1 1 d .
H10A H 0.8223 0.1228 0.5242 0.039 Uiso 1 1 calc R
C11 C 0.7788(5) 0.2016(4) 0.6225(3) 0.0251(9) Uani 1 1 d .
H11A H 0.7727 0.1377 0.6570 0.030 Uiso 1 1 calc R
C12 C 0.7569(4) 0.3047(3) 0.6521(3) 0.0192(9) Uani 1 1 d .
C13 C 0.5176(5) 0.1309(3) 0.7546(3) 0.0192(8) Uani 1 1 d .
C14 C 0.4029(5) 0.1597(4) 0.6913(3) 0.0242(9) Uani 1 1 d .
H14A H 0.4264 0.2310 0.6659 0.029 Uiso 1 1 calc R
C15 C 0.2535(5) 0.0840(4) 0.6650(3) 0.0294(10) Uani 1 1 d .
H15A H 0.1752 0.1043 0.6215 0.035 Uiso 1 1 calc R
C16 C 0.2158(5) -0.0209(4) 0.7009(3) 0.0295(11) Uani 1 1 d .
C17 C 0.3339(5) -0.0499(4) 0.7625(3) 0.0311(11) Uani 1 1 d .
H17A H 0.3111 -0.1221 0.7866 0.037 Uiso 1 1 calc R
C18 C 0.4837(5) 0.0241(4) 0.7893(3) 0.0266(10) Uani 1 1 d .
H18A H 0.5632 0.0025 0.8312 0.032 Uiso 1 1 calc R
C19 C 0.0500(6) -0.1005(4) 0.6741(4) 0.0437(14) Uani 1 1 d .
H19A H 0.0361 -0.1558 0.7176 0.066 Uiso 1 1 calc R
H19B H 0.0316 -0.1424 0.6186 0.066 Uiso 1 1 calc R
H19C H -0.0248 -0.0547 0.6688 0.066 Uiso 1 1 calc R
C20 C 0.9102(4) 0.8182(3) 0.8904(2) 0.0184(8) Uani 1 1 d .
C21 C 1.0484(5) 0.7940(4) 0.9326(3) 0.0239(9) Uani 1 1 d .
H21A H 1.0485 0.7168 0.9442 0.029 Uiso 1 1 calc R
C22 C 1.1868(5) 0.8825(4) 0.9579(3) 0.0273(10) Uani 1 1 d .
H22A H 1.2814 0.8654 0.9870 0.033 Uiso 1 1 calc R
C23 C 1.1892(5) 0.9959(4) 0.9414(3) 0.0208(9) Uani 1 1 d .
C24 C 1.0487(5) 1.0198(4) 0.9020(3) 0.0217(9) Uani 1 1 d .
H24A H 1.0479 1.0975 0.8927 0.026 Uiso 1 1 calc R
C25 C 0.9093(5) 0.9318(3) 0.8758(3) 0.0208(9) Uani 1 1 d .
H25A H 0.8142 0.9491 0.8481 0.025 Uiso 1 1 calc R
C26 C 1.3395(5) 1.0937(4) 0.9666(3) 0.0302(10) Uani 1 1 d .
H26A H 1.3201 1.1610 0.9911 0.045 Uiso 1 1 calc R
H26B H 1.3761 1.1143 0.9155 0.045 Uiso 1 1 calc R
H26C H 1.4196 1.0690 1.0094 0.045 Uiso 1 1 calc R
C27 C 0.4122(5) 0.3890(3) 0.7916(3) 0.0198(9) Uani 1 1 d .
H27A H 0.4597 0.3726 0.8482 0.024 Uiso 1 1 calc R
C28 C 0.3776(5) 0.4504(4) 0.6647(3) 0.0230(9) Uani 1 1 d .
H28A H 0.3981 0.4860 0.6150 0.028 Uiso 1 1 calc R
C29 C 0.2336(5) 0.3971(4) 0.6734(3) 0.0235(9) Uani 1 1 d .
H29A H 0.1360 0.3885 0.6316 0.028 Uiso 1 1 calc R
C30 C 0.1363(5) 0.2897(4) 0.7914(3) 0.0298(10) Uani 1 1 d .
H30A H 0.1789 0.2935 0.8541 0.045 Uiso 1 1 calc R
H30B H 0.1044 0.2092 0.7677 0.045 Uiso 1 1 calc R
H30C H 0.0452 0.3205 0.7776 0.045 Uiso 1 1 calc R
C31 C 1.0687(5) 0.5221(4) 0.8765(3) 0.0214(9) Uani 1 1 d .
H31A H 1.0299 0.4798 0.9193 0.026 Uiso 1 1 calc R
C32 C 1.0818(5) 0.6023(4) 0.7594(3) 0.0254(10) Uani 1 1 d .
H32A H 1.0518 0.6269 0.7032 0.030 Uiso 1 1 calc R
C33 C 1.2317(5) 0.6247(4) 0.8101(3) 0.0249(10) Uani 1 1 d .
H33A H 1.3242 0.6674 0.7967 0.030 Uiso 1 1 calc R
C34 C 1.3536(5) 0.5775(4) 0.9601(3) 0.0283(10) Uani 1 1 d .
H34A H 1.3234 0.5147 0.9960 0.042 Uiso 1 1 calc R
H34B H 1.3829 0.6519 0.9937 0.042 Uiso 1 1 calc R
H34C H 1.4429 0.5692 0.9412 0.042 Uiso 1 1 calc R

loop_
_atom_site_aniso_label
_atom_site_aniso_U_11
_atom_site_aniso_U_22
_atom_site_aniso_U_33
_atom_site_aniso_U_23
_atom_site_aniso_U_13
_atom_site_aniso_U_12
Co1 0.0132(3) 0.0153(3) 0.0203(3) 0.0035(2) 0.0053(2) 0.0024(2)
S1 0.0169(5) 0.0177(5) 0.0263(6) 0.0049(4) 0.0054(4) 0.0048(4)
S2 0.0168(5) 0.0172(5) 0.0254(6) 0.0022(4) 0.0075(4) 0.0013(4)
O1 0.0218(16) 0.0262(17) 0.0399(19) 0.0126(14) 0.0099(14) 0.0120(13)
O2 0.0285(17) 0.0273(17) 0.0256(17) 0.0008(13) 0.0046(13) 0.0077(14)
O3 0.0287(17) 0.0232(16) 0.0313(18) 0.0106(13) 0.0096(13) 0.0028(13)
O4 0.0150(15) 0.0296(17) 0.0330(17) -0.0006(13) 0.0100(12) 0.0026(13)
N1 0.0163(17) 0.0132(16) 0.0261(19) 0.0002(14) 0.0049(14) 0.0023(13)
N2 0.025(2) 0.026(2) 0.029(2) 0.0060(16) 0.0071(16) 0.0063(16)
N3 0.0108(16) 0.027(2) 0.026(2) 0.0068(15) 0.0039(14) 0.0025(14)
N4 0.0199(18) 0.0142(17) 0.0270(19) 0.0031(14) 0.0079(15) 0.0055(14)
N5 0.0184(18) 0.0165(17) 0.0238(19) 0.0033(14) 0.0065(14) 0.0033(14)
N6 0.0169(18) 0.0195(18) 0.031(2) 0.0052(15) 0.0101(15) 0.0042(14)
N7 0.0168(17) 0.0159(17) 0.0245(19) 0.0049(14) 0.0051(14) 0.0019(14)
N8 0.0158(17) 0.0241(18) 0.0209(19) 0.0061(14) 0.0035(14) 0.0081(14)
C1 0.0137(19) 0.017(2) 0.026(2) 0.0047(16) 0.0073(16) 0.0002(16)
C2 0.024(2) 0.019(2) 0.026(2) 0.0001(17) 0.0063(18) 0.0054(17)
C3 0.024(2) 0.023(2) 0.032(3) -0.0008(19) -0.0002(19) 0.0061(19)
C4 0.039(3) 0.031(3) 0.027(3) 0.007(2) 0.003(2) 0.008(2)
C5 0.036(3) 0.029(2) 0.020(2) 0.0001(19) 0.0028(19) 0.008(2)
C6 0.015(2) 0.021(2) 0.031(2) -0.0053(18) 0.0050(17) 0.0036(17)
C7 0.017(2) 0.020(2) 0.031(2) 0.0048(17) 0.0073(17) 0.0055(17)
C8 0.030(3) 0.035(3) 0.029(3) 0.011(2) 0.008(2) 0.012(2)
C9 0.038(3) 0.050(3) 0.030(3) 0.005(2) 0.014(2) 0.016(2)
C10 0.036(3) 0.031(3) 0.035(3) -0.004(2) 0.010(2) 0.016(2)
C11 0.026(2) 0.020(2) 0.029(2) 0.0054(18) 0.0081(18) 0.0048(18)
C12 0.0114(19) 0.019(2) 0.027(2) 0.0041(17) 0.0038(16) 0.0048(16)
C13 0.020(2) 0.0145(19) 0.025(2) 0.0024(16) 0.0103(17) 0.0031(16)
C14 0.026(2) 0.019(2) 0.029(2) 0.0063(18) 0.0092(19) 0.0066(18)
C15 0.023(2) 0.026(2) 0.038(3) -0.004(2) 0.0043(19) 0.0078(19)
C16 0.024(2) 0.019(2) 0.043(3) -0.008(2) 0.016(2) -0.0050(18)
C17 0.034(3) 0.019(2) 0.045(3) 0.007(2) 0.023(2) 0.003(2)
C18 0.029(2) 0.026(2) 0.033(3) 0.0096(19) 0.015(2) 0.015(2)
C19 0.030(3) 0.034(3) 0.062(4) -0.006(3) 0.020(3) -0.008(2)
C20 0.016(2) 0.019(2) 0.019(2) 0.0001(16) 0.0056(16) 0.0017(16)
C21 0.023(2) 0.020(2) 0.029(2) 0.0015(18) 0.0040(18) 0.0106(18)
C22 0.018(2) 0.030(2) 0.035(3) 0.001(2) 0.0038(18) 0.0142(19)
C23 0.019(2) 0.022(2) 0.021(2) -0.0026(17) 0.0064(17) 0.0036(17)
C24 0.022(2) 0.019(2) 0.023(2) 0.0029(17) 0.0054(17) 0.0057(17)
C25 0.017(2) 0.021(2) 0.022(2) 0.0026(17) 0.0015(16) 0.0057(17)
C26 0.024(2) 0.029(2) 0.033(3) -0.004(2) 0.0046(19) 0.0019(19)
C27 0.016(2) 0.020(2) 0.023(2) 0.0024(17) 0.0041(16) 0.0053(16)
C28 0.021(2) 0.025(2) 0.023(2) 0.0048(18) 0.0031(17) 0.0090(18)
C29 0.014(2) 0.026(2) 0.029(2) 0.0041(18) -0.0008(17) 0.0081(17)
C30 0.019(2) 0.028(2) 0.042(3) 0.005(2) 0.013(2) 0.0019(19)
C31 0.017(2) 0.024(2) 0.026(2) 0.0042(17) 0.0090(17) 0.0071(17)
C32 0.020(2) 0.028(2) 0.028(2) 0.0087(18) 0.0071(18) 0.0042(18)
C33 0.018(2) 0.027(2) 0.029(2) 0.0123(19) 0.0074(18) 0.0060(18)
C34 0.018(2) 0.040(3) 0.025(2) 0.008(2) 0.0005(18) 0.011(2)

loop_
_atom_type_symbol
_atom_type_description
_atom_type_scat_dispersion_real
_atom_type_scat_dispersion_imag
_atom_type_scat_source
C C 0.0033 0.0016 'International Tables Vol C Tables 4.2.6.8 and 6.1.1.4'
H H 0.0000 0.0000 'International Tables Vol C Tables 4.2.6.8 and 6.1.1.4'
N N 0.0061 0.0033 'International Tables Vol C Tables 4.2.6.8 and 6.1.1.4'
O O 0.0106 0.0060 'International Tables Vol C Tables 4.2.6.8 and 6.1.1.4'
S S 0.1246 0.1234 'International Tables Vol C Tables 4.2.6.8 and 6.1.1.4'
Co Co 0.3494 0.9721 'International Tables Vol C Tables 4.2.6.8 and 6.1.1.4'

loop_
_geom_angle_atom_site_label_1
_geom_angle_atom_site_label_2
_geom_angle_atom_site_label_3
_geom_angle
N1 Co1 N3 89.02(14)
N1 Co1 N4 169.41(13)
N3 Co1 N4 80.53(14)
N1 Co1 N5 89.18(13)
N3 Co1 N5 99.69(13)
N4 Co1 N5 90.87(13)
N1 Co1 N7 92.78(13)
N3 Co1 N7 93.39(13)
N4 Co1 N7 89.58(13)
N5 Co1 N7 166.80(13)
O1 S1 O2 115.94(18)
O1 S1 N4 114.33(18)
O2 S1 N4 105.86(18)
O1 S1 C13 106.19(19)
O2 S1 C13 106.72(18)
N4 S1 C13 107.28(19)
O4 S2 O3 116.64(18)
O4 S2 N1 113.87(18)
O3 S2 N1 103.31(18)
O4 S2 C20 107.59(18)
O3 S2 C20 107.68(19)
N1 S2 C20 107.28(18)
C1 N1 S2 124.7(3)
C1 N1 Co1 124.5(3)
S2 N1 Co1 108.11(18)
N3 N2 C6 119.0(4)
N2 N3 C7 114.2(3)
N2 N3 Co1 132.3(3)
C7 N3 Co1 113.3(3)
C12 N4 S1 124.5(3)
C12 N4 Co1 113.2(3)
S1 N4 Co1 122.25(19)
C27 N5 C28 105.7(3)
C27 N5 Co1 128.3(3)
C28 N5 Co1 125.4(3)
C27 N6 C29 107.1(3)
C27 N6 C30 125.7(4)
C29 N6 C30 127.1(4)
C31 N7 C32 105.4(3)
C31 N7 Co1 129.8(3)
C32 N7 Co1 124.6(3)
C31 N8 C33 107.3(3)
C31 N8 C34 127.3(4)
C33 N8 C34 125.3(3)
N1 C1 C2 124.3(4)
N1 C1 C6 119.3(4)
C2 C1 C6 116.4(4)
C3 C2 C1 122.6(4)
C3 C2 H2A 118.7
C1 C2 H2A 118.7
C2 C3 C4 121.1(4)
C2 C3 H3A 119.4
C4 C3 H3A 119.4
C5 C4 C3 118.1(4)
C5 C4 H4A 121.0
C3 C4 H4A 121.0
C4 C5 C6 123.3(4)
C4 C5 H5A 118.3
C6 C5 H5A 118.3
N2 C6 C5 110.4(4)
N2 C6 C1 131.3(4)
C5 C6 C1 118.3(4)
C8 C7 C12 121.1(4)
C8 C7 N3 124.5(4)
C12 C7 N3 114.4(4)
C9 C8 C7 121.0(4)
C9 C8 H8A 119.5
C7 C8 H8A 119.5
C8 C9 C10 119.2(4)
C8 C9 H9A 120.4
C10 C9 H9A 120.4
C11 C10 C9 120.7(4)
C11 C10 H10A 119.6
C9 C10 H10A 119.6
C10 C11 C12 120.6(4)
C10 C11 H11A 119.7
C12 C11 H11A 119.7
N4 C12 C11 125.8(4)
N4 C12 C7 116.9(4)
C11 C12 C7 117.4(4)
C14 C13 C18 119.8(4)
C14 C13 S1 121.4(3)
C18 C13 S1 118.7(3)
C13 C14 C15 119.6(4)
C13 C14 H14A 120.2
C15 C14 H14A 120.2
C14 C15 C16 121.5(4)
C14 C15 H15A 119.3
C16 C15 H15A 119.3
C17 C16 C15 118.0(4)
C17 C16 C19 121.2(4)
C15 C16 C19 120.8(5)
C18 C17 C16 121.4(4)
C18 C17 H17A 119.3
C16 C17 H17A 119.3
C17 C18 C13 119.6(4)
C17 C18 H18A 120.2
C13 C18 H18A 120.2
C16 C19 H19A 109.5
C16 C19 H19B 109.5
H19A C19 H19B 109.5
C16 C19 H19C 109.5
H19A C19 H19C 109.5
H19B C19 H19C 109.5
C21 C20 C25 120.0(4)
C21 C20 S2 119.6(3)
C25 C20 S2 120.4(3)
C20 C21 C22 119.9(4)
C20 C21 H21A 120.0
C22 C21 H21A 120.0
C21 C22 C23 120.9(4)
C21 C22 H22A 119.5
C23 C22 H22A 119.5
C24 C23 C22 118.6(4)
C24 C23 C26 119.5(4)
C22 C23 C26 121.9(4)
C23 C24 C25 121.0(4)
C23 C24 H24A 119.5
C25 C24 H24A 119.5
C24 C25 C20 119.5(4)
C24 C25 H25A 120.3
C20 C25 H25A 120.3
C23 C26 H26A 109.5
C23 C26 H26B 109.5
H26A C26 H26B 109.5
C23 C26 H26C 109.5
H26A C26 H26C 109.5
H26B C26 H26C 109.5
N5 C27 N6 111.2(4)
N5 C27 H27A 124.4
N6 C27 H27A 124.4
C29 C28 N5 109.3(4)
C29 C28 H28A 125.3
N5 C28 H28A 125.3
C28 C29 N6 106.7(4)
C28 C29 H29A 126.7
N6 C29 H29A 126.7
N6 C30 H30A 109.5
N6 C30 H30B 109.5
H30A C30 H30B 109.5
N6 C30 H30C 109.5
H30A C30 H30C 109.5
H30B C30 H30C 109.5
N7 C31 N8 111.8(4)
N7 C31 H31A 124.1
N8 C31 H31A 124.1
C33 C32 N7 109.9(4)
C33 C32 H32A 125.1
N7 C32 H32A 125.1
C32 C33 N8 105.6(4)
C32 C33 H33A 127.2
N8 C33 H33A 127.2
N8 C34 H34A 109.5
N8 C34 H34B 109.5
H34A C34 H34B 109.5
N8 C34 H34C 109.5
H34A C34 H34C 109.5
H34B C34 H34C 109.5

loop_
_geom_bond_atom_site_label_1
_geom_bond_atom_site_label_2
_geom_bond_distance
Co1 N1 2.024(3)
Co1 N3 2.028(3)
Co1 N4 2.075(3)
Co1 N5 2.101(3)
Co1 N7 2.109(3)
S1 O1 1.449(3)
S1 O2 1.449(3)
S1 N4 1.584(3)
S1 C13 1.781(4)
S2 O4 1.448(3)
S2 O3 1.456(3)
S2 N1 1.605(3)
S2 C20 1.768(4)
N1 C1 1.392(5)
N2 N3 1.269(5)
N2 C6 1.389(5)
N3 C7 1.457(5)
N4 C12 1.393(5)
N5 C27 1.321(5)
N5 C28 1.383(5)
N6 C27 1.352(5)
N6 C29 1.370(5)
N6 C30 1.459(5)
N7 C31 1.313(5)
N7 C32 1.381(5)
N8 C31 1.343(5)
N8 C33 1.376(5)
N8 C34 1.466(5)
C1 C2 1.403(6)
C1 C6 1.442(6)
C2 C3 1.376(6)
C2 H2A 0.9500
C3 C4 1.390(6)
C3 H3A 0.9500
C4 C5 1.356(6)
C4 H4A 0.9500
C5 C6 1.418(6)
C5 H5A 0.9500
C7 C8 1.384(6)
C7 C12 1.418(6)
C8 C9 1.370(7)
C8 H8A 0.9500
C9 C10 1.408(7)
C9 H9A 0.9500
C10 C11 1.384(6)
C10 H10A 0.9500
C11 C12 1.414(6)
C11 H11A 0.9500
C13 C14 1.382(6)
C13 C18 1.397(6)
C14 C15 1.387(6)
C14 H14A 0.9500
C15 C16 1.390(6)
C15 H15A 0.9500
C16 C17 1.389(7)
C16 C19 1.517(6)
C17 C18 1.382(6)
C17 H17A 0.9500
C18 H18A 0.9500
C19 H19A 0.9800
C19 H19B 0.9800
C19 H19C 0.9800
C20 C21 1.383(6)
C20 C25 1.392(6)
C21 C22 1.387(6)
C21 H21A 0.9500
C22 C23 1.389(6)
C22 H22A 0.9500
C23 C24 1.389(6)
C23 C26 1.515(6)
C24 C25 1.390(5)
C24 H24A 0.9500
C25 H25A 0.9500
C26 H26A 0.9800
C26 H26B 0.9800
C26 H26C 0.9800
C27 H27A 0.9500
C28 C29 1.355(6)
C28 H28A 0.9500
C29 H29A 0.9500
C30 H30A 0.9800
C30 H30B 0.9800
C30 H30C 0.9800
C31 H31A 0.9500
C32 C33 1.360(6)
C32 H32A 0.9500
C33 H33A 0.9500
C34 H34A 0.9800
C34 H34B 0.9800
C34 H34C 0.9800
